data_2015402
loop_
_publ_author_name
'Evgeny Goreshnik '
'Zoran Mazej '

_publ_section_title
;
 Hexafluoroiodium(VII) hexafluoroarsenate
;
_journal_coeditor_code BC3005
_journal_issue 7
_journal_name_full 'Acta Crystallographica Section C'
_journal_page_first i59
_journal_page_last i60
_journal_paper_doi 10.1107/S0108270106017719
_journal_volume 62
_journal_year 2006
_chemical_formula_iupac 'As F12 I'
_chemical_formula_moiety 'F6 I, As F6'
_chemical_formula_sum 'As F12 I'
_chemical_formula_weight 429.82
_chemical_name_common 'Hexafluoroiodium(VII) hexafluoroarsenate'
_space_group_IT_number 205
_symmetry_cell_setting cubic
_symmetry_space_group_name_Hall '-P 2ac 2ab 3'
_symmetry_space_group_name_H-M 'P a -3'
_atom_sites_solution_primary direct
_atom_sites_solution_secondary difmap
_audit_creation_method 'WinGX routine CIF_UPDATE'
_cell_angle_alpha 90
_cell_angle_beta 90
_cell_angle_gamma 90
_cell_formula_units_Z 4
_cell_length_a 9.409(2)
_cell_length_b 9.409(2)
_cell_length_c 9.409(2)
_cell_measurement_reflns_used 48
_cell_measurement_temperature 200
_cell_measurement_theta_max 29.1292
_cell_measurement_theta_min 3.0631
_cell_volume 833.0(3)
_computing_cell_refinement CrystalClear
_computing_data_collection 'CrystalClear (Rigaku Corporation, 1999)'
_computing_data_reduction CrystalClear
_computing_publication_material
;
WinGX (Version 1.70; Farrugia, 1999), enCIFer (Version 1.2; Allen <i>et
al.</i>,  2004) and Diamond (Version 3.1; Bergerhoff <i>et al.</i>,
1996)
;
_computing_structure_refinement 'SHELXL97 (Sheldrick, 1997)'
_computing_structure_solution
;
PATTY in DIRDIF92 (Beurskens <i>et al.</i>,  1992)
;
_diffrn_measured_fraction_theta_full 0.992
_diffrn_measured_fraction_theta_max 0.924
_diffrn_measurement_device 'Rigaku Mercury CCD'
_diffrn_measurement_method \w
_diffrn_radiation_type MoK\a
_diffrn_radiation_wavelength 0.71069
_diffrn_reflns_av_R_equivalents 0.0176
_diffrn_reflns_limit_h_max 11
_diffrn_reflns_limit_h_min -12
_diffrn_reflns_limit_k_max 11
_diffrn_reflns_limit_k_min -5
_diffrn_reflns_limit_l_max 12
_diffrn_reflns_limit_l_min -12
_diffrn_reflns_number 3317
_diffrn_reflns_theta_full 25
_diffrn_reflns_theta_max 29.12
_diffrn_reflns_theta_min 3.75
_diffrn_standards_decay_% 0
_diffrn_standards_interval_count 0
_diffrn_standards_number 0
_exptl_absorpt_coefficient_mu 7.957
_exptl_absorpt_correction_T_max 0.2
_exptl_absorpt_correction_T_min 0.1148
_exptl_absorpt_correction_type multi-scan
_exptl_absorpt_process_details '(Blessing, 1995)'
_exptl_crystal_colour colorless
_exptl_crystal_density_diffrn 3.428
_exptl_crystal_density_method 'not measured'
_exptl_crystal_description chunk
_exptl_crystal_F_000 776
_exptl_crystal_size_max 0.3
_exptl_crystal_size_mid 0.3
_exptl_crystal_size_min 0.2
_refine_diff_density_max 0.716
_refine_diff_density_min -0.599
_refine_ls_extinction_coef 0.0023(4)
_refine_ls_extinction_expression Fc^*^=kFc[1+0.001xFc2^\l3^/sin(2\q)]^-1/4^
_refine_ls_extinction_method SHELXL97
_refine_ls_goodness_of_fit_ref 1.096
_refine_ls_matrix_type full
_refine_ls_number_parameters 24
_refine_ls_number_reflns 354
_refine_ls_number_restraints 0
_refine_ls_restrained_S_all 1.096
_refine_ls_R_factor_all 0.0423
_refine_ls_R_factor_gt 0.0213
_refine_ls_shift/su_max 0.000
_refine_ls_shift/su_mean 0.000
_refine_ls_structure_factor_coef Fsqd
_refine_ls_weighting_details 'calc w=1/[\s^2^(Fo^2^)+(0.0225P)^2^] where P=(Fo^2^+2Fc^2^)/3'
_refine_ls_weighting_scheme calc
_refine_ls_wR_factor_gt 0.0523
_refine_ls_wR_factor_ref 0.0629
_reflns_number_gt 230
_reflns_number_total 354
_reflns_threshold_expression I>2\s(I)
_cod_data_source_file bc3005.cif
_cod_data_source_block I
_cod_original_cell_volume 832.9(3)
_cod_original_formula_sum 'As F12 I1'
_cod_database_code 2015402
_cod_database_fobs_code 2015402

loop_
_symmetry_equiv_pos_as_xyz
'x, y, z'
'x+1/2, -y+1/2, -z'
'-x, y+1/2, -z+1/2'
'-x+1/2, -y, z+1/2'
'z, x, y'
'z+1/2, -x+1/2, -y'
'-z, x+1/2, -y+1/2'
'-z+1/2, -x, y+1/2'
'y, z, x'
'y+1/2, -z+1/2, -x'
'-y, z+1/2, -x+1/2'
'-y+1/2, -z, x+1/2'
'-x, -y, -z'
'-x-1/2, y-1/2, z'
'x, -y-1/2, z-1/2'
'x-1/2, y, -z-1/2'
'-z, -x, -y'
'-z-1/2, x-1/2, y'
'z, -x-1/2, y-1/2'
'z-1/2, x, -y-1/2'
'-y, -z, -x'
'-y-1/2, z-1/2, x'
'y, -z-1/2, x-1/2'
'y-1/2, z, -x-1/2'

loop_
_atom_site_type_symbol
_atom_site_label
_atom_site_fract_x
_atom_site_fract_y
_atom_site_fract_z
_atom_site_U_iso_or_equiv
_atom_site_adp_type
_atom_site_calc_flag
_atom_site_refinement_flags
_atom_site_occupancy
I I 0.0000 0.0000 0.0000 0.0214(2) Uani d S 1
As As 0.0000 0.5000 1.0000 0.0199(2) Uani d S 1
F F1 -0.13523(17) 0.06318(17) -0.11527(15) 0.0337(5) Uani d . 1
F F2 -0.14038(17) 0.55931(17) 1.10099(15) 0.0351(5) Uani d . 1

loop_
_atom_site_aniso_label
_atom_site_aniso_U_11
_atom_site_aniso_U_22
_atom_site_aniso_U_33
_atom_site_aniso_U_12
_atom_site_aniso_U_13
_atom_site_aniso_U_23
I 0.0214(2) 0.0214(2) 0.0214(2) -0.00026(10) -0.00026(10) -0.00026(10)
As 0.0199(2) 0.0199(2) 0.0199(2) -0.00063(16) 0.00063(16) 0.00063(16)
F1 0.0299(10) 0.0397(11) 0.0315(10) 0.0035(8) -0.0043(8) 0.0030(8)
F2 0.0323(10) 0.0381(11) 0.0349(10) 0.0049(8) 0.0066(8) -0.0016(8)

loop_
_atom_type_symbol
_atom_type_scat_dispersion_real
_atom_type_scat_dispersion_imag
_atom_type_scat_source
I -0.726 1.812
;International Tables for Crystallography
(1992, Vol. C, Table 6.1.1.2)
;
As -0.030 2.007
;International Tables for Crystallography
(1992, Vol. C, Tables 4.2.6.8 and 6.1.1.1)
;
F 0.014 0.010
;International Tables for Crystallography
(1992, Vol. C, Table 6.1.1.2)
;

loop_
_geom_angle_atom_site_label_1
_geom_angle_atom_site_label_2
_geom_angle_atom_site_label_3
_geom_angle_site_symmetry_1
_geom_angle_site_symmetry_3
_geom_angle
F1 I F1 5 21 89.62(7)
F1 I F1 5 . 90.38(7)
F1 I F1 21 . 89.62(7)
F1 I F1 5 13 89.62(7)
F1 I F1 21 13 90.38(7)
F1 I F1 . 13 180.00(12)
F1 I F1 5 17 180.00(11)
F1 I F1 21 17 90.38(7)
F1 I F1 . 17 89.62(7)
F1 I F1 13 17 90.38(7)
F1 I F1 5 9 90.38(7)
F1 I F1 21 9 180.00(7)
F1 I F1 . 9 90.38(7)
F1 I F1 13 9 89.62(7)
F1 I F1 17 9 89.62(7)
F2 As F2 7_656 10_466 90.24(8)
F2 As F2 7_656 19_466 180.00(7)
F2 As F2 10_466 19_466 89.76(8)
F2 As F2 7_656 22_656 89.76(8)
F2 As F2 10_466 22_656 180.00(7)
F2 As F2 19_466 22_656 90.24(8)
F2 As F2 7_656 . 90.24(8)
F2 As F2 10_466 . 90.24(8)
F2 As F2 19_466 . 89.76(8)
F2 As F2 22_656 . 89.76(8)
F2 As F2 7_656 13_567 89.76(8)
F2 As F2 10_466 13_567 89.76(8)
F2 As F2 19_466 13_567 90.24(8)
F2 As F2 22_656 13_567 90.24(8)
F2 As F2 . 13_567 180.0

loop_
_geom_bond_atom_site_label_1
_geom_bond_atom_site_label_2
_geom_bond_site_symmetry_2
_geom_bond_distance
_geom_bond_publ_flag
I F1 5 1.7744(17) no
I F1 21 1.7744(17) no
I F1 . 1.7744(17) no
I F1 13 1.7744(17) no
I F1 17 1.7744(17) no
I F1 9 1.7744(17) no
As F2 7_656 1.7200(17) no
As F2 10_466 1.7200(17) no
As F2 19_466 1.7200(17) no
As F2 22_656 1.7200(17) no
As F2 . 1.7200(17) no
As F2 13_567 1.7200(17) no
